data_7158813
loop_
_publ_author_name
'Wang, Kai-Kai'
'Li, Yan-Li'
'Chen, Rongxiang'
'Jing, Jun'
'Zhao, Na-Na'
'Li, Zhi-Hui'
'Wang, Ming-Yue'
'Ji, Shuo-Ke'

_publ_section_title
;
 Synthesis of 1,3,5-trisubstituted pyrazoles via 1,3-dipolar cycloaddition
 of nitrile imines with ninhydrin-derived
 Morita&#x2212;Baylis&#x2212;Hillman carbonates
;
_journal_name_full 'Organic &amp; Biomolecular Chemistry'
_journal_paper_doi 10.1039/D2OB01253G
_journal_year 2022
_chemical_absolute_configuration unk
_chemical_formula_sum 'C29 H29 N3 O6 S'
_chemical_formula_weight 547.61
_space_group_crystal_system orthorhombic
_space_group_IT_number 19
_space_group_name_Hall 'P 2ac 2ab'
_space_group_name_H-M_alt 'P 21 21 21'
_atom_sites_solution_hydrogens geom
_audit_creation_method SHELXL-2014/7
_audit_update_record
;
2022-06-07 deposited with the CCDC.	2022-08-08 downloaded from the CCDC.
;
_cell_angle_alpha 90
_cell_angle_beta 90
_cell_angle_gamma 90
_cell_formula_units_Z 4
_cell_length_a 11.1944(15)
_cell_length_b 12.3535(17)
_cell_length_c 20.244(3)
_cell_measurement_reflns_used 4118
_cell_measurement_temperature 296(2)
_cell_measurement_theta_max 22.67
_cell_measurement_theta_min 2.46
_cell_volume 2799.5(7)
_computing_cell_refinement 'Bruker SMART'
_computing_data_collection 'Bruker SMART'
_computing_data_reduction 'Bruker SAINT'
_computing_molecular_graphics 'Bruker SHELXTL'
_computing_publication_material 'Bruker SHELXTL'
_computing_structure_refinement 'SHELXL-2014/7 (Sheldrick, 2014)'
_computing_structure_solution 'Bruker SHELXTL'
_diffrn_ambient_temperature 296(2)
_diffrn_measured_fraction_theta_full 0.997
_diffrn_measured_fraction_theta_max 0.997
_diffrn_measurement_device_type 'CCD area detector'
_diffrn_measurement_method 'phi and omega scans'
_diffrn_radiation_type MoK\a
_diffrn_radiation_wavelength 0.71073
_diffrn_reflns_av_R_equivalents 0.0339
_diffrn_reflns_av_unetI/netI 0.0387
_diffrn_reflns_Laue_measured_fraction_full 0.997
_diffrn_reflns_Laue_measured_fraction_max 0.997
_diffrn_reflns_limit_h_max 13
_diffrn_reflns_limit_h_min -8
_diffrn_reflns_limit_k_max 14
_diffrn_reflns_limit_k_min -14
_diffrn_reflns_limit_l_max 24
_diffrn_reflns_limit_l_min -22
_diffrn_reflns_number 14358
_diffrn_reflns_point_group_measured_fraction_full 0.998
_diffrn_reflns_point_group_measured_fraction_max 0.998
_diffrn_reflns_theta_full 24.996
_diffrn_reflns_theta_max 24.996
_diffrn_reflns_theta_min 2.601
_exptl_absorpt_coefficient_mu 0.163
_exptl_absorpt_correction_type none
_exptl_crystal_colour COLORLESS
_exptl_crystal_density_diffrn 1.299
_exptl_crystal_description BLOCK
_exptl_crystal_F_000 1152
_exptl_crystal_size_max 0.260
_exptl_crystal_size_mid 0.250
_exptl_crystal_size_min 0.220
_refine_diff_density_max 0.431
_refine_diff_density_min -0.373
_refine_diff_density_rms 0.050
_refine_ls_abs_structure_details
; 
 Flack x determined using 1455 quotients [(I+)-(I-)]/[(I+)+(I-)] 
 (Parsons, Flack and Wagner, Acta Cryst. B69 (2013) 249-259). 
;
_refine_ls_abs_structure_Flack 0.08(5)
_refine_ls_extinction_method none
_refine_ls_goodness_of_fit_ref 1.067
_refine_ls_hydrogen_treatment constr
_refine_ls_matrix_type full
_refine_ls_number_parameters 357
_refine_ls_number_reflns 4918
_refine_ls_number_restraints 2
_refine_ls_restrained_S_all 1.069
_refine_ls_R_factor_all 0.0622
_refine_ls_R_factor_gt 0.0472
_refine_ls_shift/su_max 0.000
_refine_ls_shift/su_mean 0.000
_refine_ls_structure_factor_coef Fsqd
_refine_ls_weighting_details 'w=1/[\s^2^(Fo^2^)+(0.0817P)^2^] where P=(Fo^2^+2Fc^2^)/3'
_refine_ls_weighting_scheme calc
_refine_ls_wR_factor_gt 0.1252
_refine_ls_wR_factor_ref 0.1327
_reflns_Friedel_coverage 0.766
_reflns_Friedel_fraction_full 1.000
_reflns_Friedel_fraction_max 1.000
_reflns_number_gt 4004
_reflns_number_total 4918
_reflns_threshold_expression 'I > 2\s(I)'
_cod_data_source_file d2ob01253g2.cif
_cod_data_source_block 1
_cod_depositor_comments
;
The following automatic conversions were performed:

data item '_chemical_absolute_configuration' value 'UNK' was changed
to 'unk' in accordance with the
/home/data/users/saulius/crontab/automatic-downloads/rss-feeds/RSC/lib/dictionaries/cif_core.dic
dictionary named 'cif_core.dic' version 2.4.2 last updated on
2011-04-26.

Automatic conversion script
Id: cif_fix_values 7556 2019-12-06 15:28:31Z antanas 
;
_cod_database_code 7158813
_shelx_shelxl_version_number 2014/7
_shelx_space_group_comment
; 
The symmetry employed for this shelxl refinement is uniquely defined 
by the following loop, which should always be used as a source of 
symmetry information in preference to the above space-group names. 
They are only intended as comments. 
;
_shelx_estimated_absorpt_t_min 0.959
_shelx_estimated_absorpt_t_max 0.965

loop_
_space_group_symop_operation_xyz
'x, y, z'
'-x+1/2, -y, z+1/2'
'-x, y+1/2, -z+1/2'
'x+1/2, -y+1/2, -z'

loop_
_atom_site_label
_atom_site_type_symbol
_atom_site_fract_x
_atom_site_fract_y
_atom_site_fract_z
_atom_site_U_iso_or_equiv
_atom_site_adp_type
_atom_site_occupancy
_atom_site_site_symmetry_order
_atom_site_calc_flag
_atom_site_refinement_flags_posn
_atom_site_refinement_flags_adp
_atom_site_refinement_flags_occupancy
_atom_site_disorder_assembly
_atom_site_disorder_group
S1 S 0.98807(12) 0.19690(16) 0.32756(8) 0.0861(5) Uani 1 1 d . U . . .
O4 O 0.5237(2) 0.4161(2) 0.39720(12) 0.0401(6) Uani 1 1 d . . . . .
O3 O 0.4213(2) 0.2071(2) 0.45153(13) 0.0480(7) Uani 1 1 d . . . . .
O6 O 0.6221(3) 0.5228(2) 0.45880(13) 0.0491(7) Uani 1 1 d . . . . .
O1 O 0.3951(3) 0.1786(2) 0.23139(12) 0.0458(7) Uani 1 1 d . . . . .
O2 O 0.2648(2) 0.2127(3) 0.31194(13) 0.0512(8) Uani 1 1 d . . . . .
O5 O 0.4434(3) 0.4629(3) 0.49473(13) 0.0571(8) Uani 1 1 d . . . . .
N1 N 0.4958(3) 0.3817(3) 0.26110(14) 0.0368(7) Uani 1 1 d . . . . .
N3 N 0.2525(3) 0.3105(3) 0.44221(13) 0.0381(8) Uani 1 1 d . . . . .
N2 N 0.6204(3) 0.3778(3) 0.25376(14) 0.0403(8) Uani 1 1 d . . . . .
C25 C 0.5216(3) 0.4685(3) 0.45569(19) 0.0390(9) Uani 1 1 d . . . . .
C11 C 0.6634(3) 0.3044(3) 0.29140(17) 0.0378(9) Uani 1 1 d . . . . .
C19 C 0.2192(3) 0.4032(3) 0.40784(18) 0.0402(9) Uani 1 1 d . . . . .
C9 C 0.7902(3) 0.2854(4) 0.29607(19) 0.0427(10) Uani 1 1 d . . . . .
C14 C 0.3596(3) 0.2261(3) 0.28669(17) 0.0360(8) Uani 1 1 d . . . . .
C17 C 0.3671(3) 0.2823(3) 0.42830(16) 0.0351(8) Uani 1 1 d . . . . .
C6 C 0.4324(3) 0.4072(3) 0.20292(17) 0.0359(8) Uani 1 1 d . . . . .
C13 C 0.4562(3) 0.3028(3) 0.31259(16) 0.0332(8) Uani 1 1 d . . . . .
C24 C 0.3118(3) 0.4416(3) 0.36999(17) 0.0384(9) Uani 1 1 d . . . . .
C7 C 1.0001(4) 0.3063(4) 0.2725(2) 0.0557(9) Uani 1 1 d . U . . .
H7 H 1.0695 0.3336 0.2535 0.067 Uiso 1 1 calc R U . . .
C16 C 0.4149(3) 0.3632(3) 0.37553(17) 0.0332(8) Uani 1 1 d . . . . .
C5 C 0.3085(3) 0.4086(4) 0.2018(2) 0.0439(10) Uani 1 1 d . . . . .
H5 H 0.2657 0.3937 0.2401 0.053 Uiso 1 1 calc R U . . .
C12 C 0.5706(3) 0.2383(3) 0.32604(18) 0.0368(9) Uani 1 1 d . . . . .
H12A H 0.5868 0.2334 0.3730 0.044 Uiso 1 1 calc R U . . .
H12B H 0.5656 0.1659 0.3077 0.044 Uiso 1 1 calc R U . . .
C4 C 0.2484(4) 0.4320(4) 0.1439(2) 0.0514(11) Uani 1 1 d . . . . .
H4 H 0.1654 0.4302 0.1433 0.062 Uiso 1 1 calc R U . . .
C1 C 0.4924(4) 0.4349(4) 0.14612(19) 0.0491(11) Uani 1 1 d . . . . .
H1 H 0.5755 0.4360 0.1458 0.059 Uiso 1 1 calc R U . . .
C8 C 0.8799(4) 0.3448(4) 0.2630(2) 0.0549(11) Uani 1 1 d . U . . .
H8 H 0.8625 0.4046 0.2368 0.066 Uiso 1 1 calc R U . . .
C23 C 0.3033(5) 0.5399(4) 0.3383(2) 0.0557(12) Uani 1 1 d . . . . .
H23 H 0.3672 0.5682 0.3146 0.067 Uiso 1 1 calc R U . . .
C20 C 0.1111(4) 0.4572(4) 0.4116(2) 0.0550(12) Uani 1 1 d . . . . .
H20 H 0.0475 0.4296 0.4359 0.066 Uiso 1 1 calc R U . . .
C3 C 0.3095(5) 0.4577(4) 0.0876(2) 0.0609(13) Uani 1 1 d . . . . .
H3 H 0.2688 0.4728 0.0486 0.073 Uiso 1 1 calc R U . . .
C18 C 0.1793(4) 0.2546(4) 0.4896(2) 0.0602(12) Uani 1 1 d . . . . .
H18A H 0.1509 0.3050 0.5221 0.090 Uiso 1 1 calc R U . . .
H18B H 0.2256 0.1993 0.5110 0.090 Uiso 1 1 calc R U . . .
H18C H 0.1125 0.2220 0.4675 0.090 Uiso 1 1 calc R U . . .
C2 C 0.4301(5) 0.4609(5) 0.0896(2) 0.0652(14) Uani 1 1 d . . . . .
H2 H 0.4721 0.4812 0.0519 0.078 Uiso 1 1 calc R U . . .
C10 C 0.8393(4) 0.2042(4) 0.3337(2) 0.0602(12) Uani 1 1 d . . . . .
H10 H 0.7942 0.1578 0.3599 0.072 Uiso 1 1 calc R U . . .
C21 C 0.1020(5) 0.5538(5) 0.3777(2) 0.0703(15) Uani 1 1 d . . . . .
H21 H 0.0302 0.5916 0.3787 0.084 Uiso 1 1 calc R U . . .
C15 C 0.3047(5) 0.1159(4) 0.1974(2) 0.0638(13) Uani 1 1 d . . . . .
H15A H 0.3416 0.0731 0.1635 0.096 Uiso 1 1 calc R U . . .
H15B H 0.2474 0.1640 0.1778 0.096 Uiso 1 1 calc R U . . .
H15C H 0.2651 0.0692 0.2283 0.096 Uiso 1 1 calc R U . . .
C26 C 0.6441(5) 0.5996(4) 0.5142(2) 0.0662(14) Uani 1 1 d . . . . .
C22 C 0.1956(6) 0.5950(4) 0.3429(2) 0.0700(15) Uani 1 1 d . . . . .
H22 H 0.1872 0.6615 0.3219 0.084 Uiso 1 1 calc R U . . .
C27 C 0.6540(7) 0.5376(7) 0.5784(2) 0.103(2) Uani 1 1 d . . . . .
H27A H 0.5773 0.5086 0.5900 0.155 Uiso 1 1 calc R U . . .
H27B H 0.6808 0.5855 0.6127 0.155 Uiso 1 1 calc R U . . .
H27C H 0.7102 0.4796 0.5733 0.155 Uiso 1 1 calc R U . . .
C29 C 0.7642(6) 0.6451(7) 0.4968(3) 0.116(3) Uani 1 1 d . . . . .
H29A H 0.8197 0.5869 0.4899 0.173 Uiso 1 1 calc R U . . .
H29B H 0.7920 0.6902 0.5322 0.173 Uiso 1 1 calc R U . . .
H29C H 0.7579 0.6873 0.4572 0.173 Uiso 1 1 calc R U . . .
C28 C 0.5462(7) 0.6828(5) 0.5161(4) 0.123(3) Uani 1 1 d . . . . .
H28A H 0.5562 0.7326 0.4801 0.185 Uiso 1 1 calc R U . . .
H28B H 0.5498 0.7216 0.5571 0.185 Uiso 1 1 calc R U . . .
H28C H 0.4701 0.6475 0.5123 0.185 Uiso 1 1 calc R U . . .

loop_
_atom_site_aniso_label
_atom_site_aniso_U_11
_atom_site_aniso_U_22
_atom_site_aniso_U_33
_atom_site_aniso_U_23
_atom_site_aniso_U_13
_atom_site_aniso_U_12
S1 0.0451(7) 0.1012(12) 0.1119(12) 0.0188(10) -0.0036(7) 0.0075(8)
O4 0.0334(14) 0.0489(16) 0.0381(14) -0.0027(12) 0.0038(11) -0.0094(12)
O3 0.0432(15) 0.0563(18) 0.0444(15) 0.0142(14) 0.0004(12) 0.0027(14)
O6 0.0454(16) 0.0605(18) 0.0413(13) -0.0054(13) -0.0011(13) -0.0161(15)
O1 0.0470(16) 0.0481(16) 0.0424(15) -0.0104(12) 0.0025(13) 0.0009(13)
O2 0.0322(15) 0.070(2) 0.0516(16) -0.0152(15) 0.0072(13) -0.0120(14)
O5 0.0486(17) 0.080(2) 0.0433(15) -0.0182(16) 0.0146(14) -0.0149(16)
N1 0.0265(15) 0.0486(19) 0.0352(16) 0.0065(14) 0.0035(13) -0.0019(14)
N3 0.0294(16) 0.051(2) 0.0334(16) -0.0013(15) 0.0075(13) -0.0053(15)
N2 0.0271(16) 0.053(2) 0.0404(16) 0.0053(15) 0.0026(14) -0.0034(15)
C25 0.036(2) 0.046(2) 0.0346(19) -0.0005(18) -0.0044(17) -0.0040(18)
C11 0.0313(18) 0.050(2) 0.0323(18) -0.0040(17) 0.0047(15) 0.0001(17)
C19 0.039(2) 0.049(2) 0.0327(19) -0.0092(17) 0.0044(16) 0.0006(18)
C9 0.0304(19) 0.057(3) 0.040(2) -0.008(2) 0.0001(16) -0.0032(19)
C14 0.032(2) 0.040(2) 0.0361(18) 0.0005(16) 0.0000(16) 0.0041(16)
C17 0.0301(18) 0.046(2) 0.0290(16) 0.0016(16) -0.0004(15) -0.0032(18)
C6 0.041(2) 0.036(2) 0.0310(19) -0.0004(16) 0.0005(16) 0.0030(17)
C13 0.0295(17) 0.041(2) 0.0290(17) 0.0031(16) 0.0041(14) -0.0023(16)
C24 0.040(2) 0.045(2) 0.0303(18) -0.0024(17) 0.0005(16) 0.0044(18)
C7 0.0283(17) 0.081(3) 0.058(2) -0.0129(17) -0.0109(19) -0.001(2)
C16 0.0267(18) 0.040(2) 0.0334(18) 0.0004(16) 0.0016(15) -0.0056(15)
C5 0.038(2) 0.052(3) 0.041(2) 0.0059(19) 0.0005(17) 0.0056(19)
C12 0.0308(19) 0.046(2) 0.0339(19) 0.0014(16) -0.0006(15) 0.0046(16)
C4 0.043(2) 0.057(3) 0.054(2) 0.003(2) -0.012(2) 0.006(2)
C1 0.041(2) 0.064(3) 0.042(2) 0.012(2) 0.0044(18) 0.003(2)
C8 0.0300(18) 0.074(3) 0.061(3) 0.003(2) 0.003(2) -0.0027(19)
C23 0.076(3) 0.050(3) 0.042(2) 0.002(2) 0.008(2) 0.007(2)
C20 0.040(2) 0.077(3) 0.048(2) -0.015(2) 0.0024(19) 0.015(2)
C3 0.068(3) 0.067(3) 0.049(3) 0.007(2) -0.018(2) 0.013(3)
C18 0.053(3) 0.073(3) 0.054(3) 0.008(2) 0.018(2) -0.014(2)
C2 0.077(4) 0.082(4) 0.037(2) 0.018(2) 0.007(2) 0.008(3)
C10 0.042(2) 0.064(3) 0.075(3) 0.005(3) -0.001(2) 0.002(2)
C21 0.067(3) 0.084(4) 0.060(3) -0.015(3) -0.006(3) 0.034(3)
C15 0.071(3) 0.063(3) 0.057(3) -0.027(2) -0.008(2) -0.002(3)
C26 0.074(3) 0.064(3) 0.060(3) -0.018(2) -0.009(2) -0.025(3)
C22 0.101(4) 0.052(3) 0.058(3) 0.005(2) 0.002(3) 0.036(3)
C27 0.128(6) 0.133(6) 0.049(3) -0.008(3) -0.022(3) -0.044(5)
C29 0.104(5) 0.151(7) 0.092(4) -0.028(5) 0.009(4) -0.083(5)
C28 0.125(6) 0.064(4) 0.182(8) -0.056(5) -0.029(5) -0.001(4)

loop_
_atom_type_symbol
_atom_type_description
_atom_type_scat_dispersion_real
_atom_type_scat_dispersion_imag
_atom_type_scat_source
C C 0.0033 0.0016 'International Tables Vol C Tables 4.2.6.8 and 6.1.1.4'
H H 0.0000 0.0000 'International Tables Vol C Tables 4.2.6.8 and 6.1.1.4'
N N 0.0061 0.0033 'International Tables Vol C Tables 4.2.6.8 and 6.1.1.4'
O O 0.0106 0.0060 'International Tables Vol C Tables 4.2.6.8 and 6.1.1.4'
S S 0.1246 0.1234 'International Tables Vol C Tables 4.2.6.8 and 6.1.1.4'

loop_
_geom_angle_atom_site_label_1
_geom_angle_atom_site_label_2
_geom_angle_atom_site_label_3
_geom_angle
_geom_angle_site_symmetry_1
_geom_angle_site_symmetry_3
_geom_angle_publ_flag
C10 S1 C7 94.7(2) . . ?
C25 O4 C16 117.9(3) . . ?
C25 O6 C26 120.2(3) . . ?
C14 O1 C15 115.4(3) . . ?
N2 N1 C6 114.8(3) . . ?
N2 N1 C13 110.2(3) . . ?
C6 N1 C13 125.4(3) . . ?
C17 N3 C19 111.1(3) . . ?
C17 N3 C18 123.6(4) . . ?
C19 N3 C18 125.2(3) . . ?
C11 N2 N1 109.6(3) . . ?
O5 C25 O6 129.3(4) . . ?
O5 C25 O4 124.8(4) . . ?
O6 C25 O4 105.8(3) . . ?
N2 C11 C9 121.7(3) . . ?
N2 C11 C12 113.9(3) . . ?
C9 C11 C12 124.4(4) . . ?
C24 C19 C20 121.6(4) . . ?
C24 C19 N3 111.2(3) . . ?
C20 C19 N3 127.1(4) . . ?
C10 C9 C8 111.0(4) . . ?
C10 C9 C11 123.3(4) . . ?
C8 C9 C11 125.8(4) . . ?
O2 C14 O1 124.7(3) . . ?
O2 C14 C13 124.7(3) . . ?
O1 C14 C13 110.6(3) . . ?
O3 C17 N3 126.3(3) . . ?
O3 C17 C16 126.1(3) . . ?
N3 C17 C16 107.6(3) . . ?
C1 C6 C5 118.2(4) . . ?
C1 C6 N1 120.5(3) . . ?
C5 C6 N1 121.3(3) . . ?
N1 C13 C14 112.0(3) . . ?
N1 C13 C12 102.5(3) . . ?
C14 C13 C12 109.3(3) . . ?
N1 C13 C16 110.3(3) . . ?
C14 C13 C16 111.7(3) . . ?
C12 C13 C16 110.8(3) . . ?
C19 C24 C23 120.9(4) . . ?
C19 C24 C16 108.2(3) . . ?
C23 C24 C16 130.8(4) . . ?
C8 C7 S1 105.5(3) . . ?
C8 C7 H7 127.3 . . ?
S1 C7 H7 127.3 . . ?
O4 C16 C24 112.1(3) . . ?
O4 C16 C13 102.4(3) . . ?
C24 C16 C13 118.5(3) . . ?
O4 C16 C17 111.7(3) . . ?
C24 C16 C17 101.5(3) . . ?
C13 C16 C17 110.9(3) . . ?
C4 C5 C6 120.2(4) . . ?
C4 C5 H5 119.9 . . ?
C6 C5 H5 119.9 . . ?
C11 C12 C13 102.3(3) . . ?
C11 C12 H12A 111.3 . . ?
C13 C12 H12A 111.3 . . ?
C11 C12 H12B 111.3 . . ?
C13 C12 H12B 111.3 . . ?
H12A C12 H12B 109.2 . . ?
C3 C4 C5 120.8(4) . . ?
C3 C4 H4 119.6 . . ?
C5 C4 H4 119.6 . . ?
C6 C1 C2 120.3(4) . . ?
C6 C1 H1 119.8 . . ?
C2 C1 H1 119.8 . . ?
C9 C8 C7 115.4(4) . . ?
C9 C8 H8 122.3 . . ?
C7 C8 H8 122.3 . . ?
C24 C23 C22 117.5(5) . . ?
C24 C23 H23 121.3 . . ?
C22 C23 H23 121.3 . . ?
C21 C20 C19 117.0(4) . . ?
C21 C20 H20 121.5 . . ?
C19 C20 H20 121.5 . . ?
C2 C3 C4 118.7(4) . . ?
C2 C3 H3 120.6 . . ?
C4 C3 H3 120.6 . . ?
N3 C18 H18A 109.5 . . ?
N3 C18 H18B 109.5 . . ?
H18A C18 H18B 109.5 . . ?
N3 C18 H18C 109.5 . . ?
H18A C18 H18C 109.5 . . ?
H18B C18 H18C 109.5 . . ?
C3 C2 C1 121.6(4) . . ?
C3 C2 H2 119.2 . . ?
C1 C2 H2 119.2 . . ?
C9 C10 S1 113.4(4) . . ?
C9 C10 H10 123.3 . . ?
S1 C10 H10 123.3 . . ?
C22 C21 C20 121.5(5) . . ?
C22 C21 H21 119.2 . . ?
C20 C21 H21 119.2 . . ?
O1 C15 H15A 109.5 . . ?
O1 C15 H15B 109.5 . . ?
H15A C15 H15B 109.5 . . ?
O1 C15 H15C 109.5 . . ?
H15A C15 H15C 109.5 . . ?
H15B C15 H15C 109.5 . . ?
O6 C26 C28 109.6(4) . . ?
O6 C26 C29 102.2(4) . . ?
C28 C26 C29 113.8(6) . . ?
O6 C26 C27 109.7(4) . . ?
C28 C26 C27 112.2(6) . . ?
C29 C26 C27 109.0(5) . . ?
C21 C22 C23 121.4(5) . . ?
C21 C22 H22 119.3 . . ?
C23 C22 H22 119.3 . . ?
C26 C27 H27A 109.5 . . ?
C26 C27 H27B 109.5 . . ?
H27A C27 H27B 109.5 . . ?
C26 C27 H27C 109.5 . . ?
H27A C27 H27C 109.5 . . ?
H27B C27 H27C 109.5 . . ?
C26 C29 H29A 109.5 . . ?
C26 C29 H29B 109.5 . . ?
H29A C29 H29B 109.5 . . ?
C26 C29 H29C 109.5 . . ?
H29A C29 H29C 109.5 . . ?
H29B C29 H29C 109.5 . . ?
C26 C28 H28A 109.5 . . ?
C26 C28 H28B 109.5 . . ?
H28A C28 H28B 109.5 . . ?
C26 C28 H28C 109.5 . . ?
H28A C28 H28C 109.5 . . ?
H28B C28 H28C 109.5 . . ?

loop_
_geom_bond_atom_site_label_1
_geom_bond_atom_site_label_2
_geom_bond_distance
_geom_bond_site_symmetry_2
_geom_bond_publ_flag
S1 C10 1.673(4) . ?
S1 C7 1.757(5) . ?
O4 C25 1.350(5) . ?
O4 C16 1.450(4) . ?
O3 C17 1.205(4) . ?
O6 C25 1.311(5) . ?
O6 C26 1.489(5) . ?
O1 C14 1.325(4) . ?
O1 C15 1.448(5) . ?
O2 C14 1.189(4) . ?
O5 C25 1.182(4) . ?
N1 N2 1.404(4) . ?
N1 C6 1.410(5) . ?
N1 C13 1.495(4) . ?
N3 C17 1.358(5) . ?
N3 C19 1.391(5) . ?
N3 C18 1.439(5) . ?
N2 C11 1.279(5) . ?
C11 C9 1.441(5) . ?
C11 C12 1.496(5) . ?
C19 C24 1.373(5) . ?
C19 C20 1.384(6) . ?
C9 C10 1.374(6) . ?
C9 C8 1.412(6) . ?
C14 C13 1.530(5) . ?
C17 C16 1.558(5) . ?
C6 C1 1.375(5) . ?
C6 C5 1.388(5) . ?
C13 C12 1.532(5) . ?
C13 C16 1.548(5) . ?
C24 C23 1.376(6) . ?
C24 C16 1.511(5) . ?
C7 C8 1.440(6) . ?
C7 H7 0.9300 . ?
C5 C4 1.381(6) . ?
C5 H5 0.9300 . ?
C12 H12A 0.9700 . ?
C12 H12B 0.9700 . ?
C4 C3 1.368(6) . ?
C4 H4 0.9300 . ?
C1 C2 1.379(6) . ?
C1 H1 0.9300 . ?
C8 H8 0.9300 . ?
C23 C22 1.388(7) . ?
C23 H23 0.9300 . ?
C20 C21 1.381(7) . ?
C20 H20 0.9300 . ?
C3 C2 1.351(7) . ?
C3 H3 0.9300 . ?
C18 H18A 0.9600 . ?
C18 H18B 0.9600 . ?
C18 H18C 0.9600 . ?
C2 H2 0.9300 . ?
C10 H10 0.9300 . ?
C21 C22 1.361(8) . ?
C21 H21 0.9300 . ?
C15 H15A 0.9600 . ?
C15 H15B 0.9600 . ?
C15 H15C 0.9600 . ?
C26 C28 1.503(9) . ?
C26 C29 1.500(8) . ?
C26 C27 1.513(8) . ?
C22 H22 0.9300 . ?
C27 H27A 0.9600 . ?
C27 H27B 0.9600 . ?
C27 H27C 0.9600 . ?
C29 H29A 0.9600 . ?
C29 H29B 0.9600 . ?
C29 H29C 0.9600 . ?
C28 H28A 0.9600 . ?
C28 H28B 0.9600 . ?
C28 H28C 0.9600 . ?

loop_
_geom_hbond_atom_site_label_D
_geom_hbond_atom_site_label_H
_geom_hbond_atom_site_label_A
_geom_hbond_distance_DH
_geom_hbond_distance_HA
_geom_hbond_distance_DA
_geom_hbond_angle_DHA
_geom_hbond_site_symmetry_A
C12 H12A O3 0.97 2.46 3.065(4) 120.0 .
C18 H18A O3 0.96 2.63 3.160(5) 115.2 4_456
C15 H15A O6 0.96 2.58 3.463(5) 152.2 3_645
C27 H27A O5 0.96 2.51 3.046(7) 115.5 .
C28 H28C O5 0.96 2.33 2.983(7) 124.9 .

loop_
_geom_torsion_atom_site_label_1
_geom_torsion_atom_site_label_2
_geom_torsion_atom_site_label_3
_geom_torsion_atom_site_label_4
_geom_torsion
_geom_torsion_site_symmetry_1
_geom_torsion_site_symmetry_2
_geom_torsion_site_symmetry_3
_geom_torsion_site_symmetry_4
_geom_torsion_publ_flag
C6 N1 N2 C11 -145.4(3) . . . . ?
C13 N1 N2 C11 2.7(4) . . . . ?
C26 O6 C25 O5 -7.3(7) . . . . ?
C26 O6 C25 O4 173.5(4) . . . . ?
C16 O4 C25 O5 10.6(6) . . . . ?
C16 O4 C25 O6 -170.2(3) . . . . ?
N1 N2 C11 C9 -177.3(3) . . . . ?
N1 N2 C11 C12 5.8(4) . . . . ?
C17 N3 C19 C24 -0.8(4) . . . . ?
C18 N3 C19 C24 175.5(4) . . . . ?
C17 N3 C19 C20 -177.5(4) . . . . ?
C18 N3 C19 C20 -1.2(6) . . . . ?
N2 C11 C9 C10 -177.0(4) . . . . ?
C12 C11 C9 C10 -0.5(6) . . . . ?
N2 C11 C9 C8 2.1(6) . . . . ?
C12 C11 C9 C8 178.6(4) . . . . ?
C15 O1 C14 O2 6.9(5) . . . . ?
C15 O1 C14 C13 -171.7(3) . . . . ?
C19 N3 C17 O3 178.5(4) . . . . ?
C18 N3 C17 O3 2.1(6) . . . . ?
C19 N3 C17 C16 -2.9(4) . . . . ?
C18 N3 C17 C16 -179.2(3) . . . . ?
N2 N1 C6 C1 -5.5(5) . . . . ?
C13 N1 C6 C1 -148.1(4) . . . . ?
N2 N1 C6 C5 176.7(4) . . . . ?
C13 N1 C6 C5 34.1(6) . . . . ?
N2 N1 C13 C14 -126.3(3) . . . . ?
C6 N1 C13 C14 17.7(5) . . . . ?
N2 N1 C13 C12 -9.4(4) . . . . ?
C6 N1 C13 C12 134.6(3) . . . . ?
N2 N1 C13 C16 108.6(3) . . . . ?
C6 N1 C13 C16 -107.4(4) . . . . ?
O2 C14 C13 N1 -125.4(4) . . . . ?
O1 C14 C13 N1 53.2(4) . . . . ?
O2 C14 C13 C12 121.8(4) . . . . ?
O1 C14 C13 C12 -59.6(4) . . . . ?
O2 C14 C13 C16 -1.1(5) . . . . ?
O1 C14 C13 C16 177.5(3) . . . . ?
C20 C19 C24 C23 4.9(6) . . . . ?
N3 C19 C24 C23 -172.0(3) . . . . ?
C20 C19 C24 C16 -178.8(4) . . . . ?
N3 C19 C24 C16 4.3(4) . . . . ?
C10 S1 C7 C8 1.1(3) . . . . ?
C25 O4 C16 C24 58.3(4) . . . . ?
C25 O4 C16 C13 -173.7(3) . . . . ?
C25 O4 C16 C17 -54.9(4) . . . . ?
C19 C24 C16 O4 -124.8(3) . . . . ?
C23 C24 C16 O4 50.9(5) . . . . ?
C19 C24 C16 C13 116.2(4) . . . . ?
C23 C24 C16 C13 -68.0(5) . . . . ?
C19 C24 C16 C17 -5.5(4) . . . . ?
C23 C24 C16 C17 170.3(4) . . . . ?
N1 C13 C16 O4 -63.6(3) . . . . ?
C14 C13 C16 O4 171.1(3) . . . . ?
C12 C13 C16 O4 49.1(4) . . . . ?
N1 C13 C16 C24 60.2(4) . . . . ?
C14 C13 C16 C24 -65.0(4) . . . . ?
C12 C13 C16 C24 173.0(3) . . . . ?
N1 C13 C16 C17 177.0(3) . . . . ?
C14 C13 C16 C17 51.8(4) . . . . ?
C12 C13 C16 C17 -70.2(4) . . . . ?
O3 C17 C16 O4 -56.7(5) . . . . ?
N3 C17 C16 O4 124.6(3) . . . . ?
O3 C17 C16 C24 -176.3(3) . . . . ?
N3 C17 C16 C24 5.0(3) . . . . ?
O3 C17 C16 C13 56.9(5) . . . . ?
N3 C17 C16 C13 -121.8(3) . . . . ?
C1 C6 C5 C4 3.2(7) . . . . ?
N1 C6 C5 C4 -178.9(4) . . . . ?
N2 C11 C12 C13 -11.4(4) . . . . ?
C9 C11 C12 C13 171.8(3) . . . . ?
N1 C13 C12 C11 11.5(3) . . . . ?
C14 C13 C12 C11 130.4(3) . . . . ?
C16 C13 C12 C11 -106.2(3) . . . . ?
C6 C5 C4 C3 -2.3(7) . . . . ?
C5 C6 C1 C2 -1.3(7) . . . . ?
N1 C6 C1 C2 -179.2(4) . . . . ?
C10 C9 C8 C7 2.7(6) . . . . ?
C11 C9 C8 C7 -176.4(4) . . . . ?
S1 C7 C8 C9 -2.4(5) . . . . ?
C19 C24 C23 C22 -3.6(6) . . . . ?
C16 C24 C23 C22 -178.9(4) . . . . ?
C24 C19 C20 C21 -2.5(6) . . . . ?
N3 C19 C20 C21 173.9(4) . . . . ?
C5 C4 C3 C2 -0.6(8) . . . . ?
C4 C3 C2 C1 2.6(9) . . . . ?
C6 C1 C2 C3 -1.6(8) . . . . ?
C8 C9 C10 S1 -1.8(5) . . . . ?
C11 C9 C10 S1 177.4(3) . . . . ?
C7 S1 C10 C9 0.3(4) . . . . ?
C19 C20 C21 C22 -1.0(7) . . . . ?
C25 O6 C26 C28 -57.0(6) . . . . ?
C25 O6 C26 C29 -178.0(5) . . . . ?
C25 O6 C26 C27 66.5(6) . . . . ?
C20 C21 C22 C23 2.1(8) . . . . ?
C24 C23 C22 C21 0.2(8) . . . . ?
